data_4313905
loop_
_publ_author_name
'Tarlok S. Lobana'
Rimple
'Alfonso Castineiras'
'Peter Turner'

_publ_section_title
;
 Copper-Selenium Interactions: Influence of Alkane Spacer and Halide Anion
 in the Synthesis of Unusual Polynuclear Copper(I) Complexes with
 Bis(diphenylselenophosphinyl)alkanes
;
_journal_name_full 'Inorganic Chemistry'
_journal_page_first 4731
_journal_page_last 4737
_journal_paper_doi 10.1021/ic034010n
_journal_volume 42
_journal_year 2003
_chemical_formula_sum 'C54 H50 Br2 Cu2 N2 P4 Se4'
_chemical_formula_weight 1453.58
_chemical_name_systematic
; 
 ? 
;
_space_group_IT_number 14
_symmetry_cell_setting monoclinic
_symmetry_space_group_name_Hall '-P 2yn'
_symmetry_space_group_name_H-M 'P 1 21/n 1'
_atom_sites_solution_hydrogens geom
_atom_sites_solution_primary direct
_atom_sites_solution_secondary difmap
_audit_creation_method SHELXL-97
_cell_angle_alpha 90.00
_cell_angle_beta 94.520(3)
_cell_angle_gamma 90.00
_cell_formula_units_Z 2
_cell_length_a 12.221(2)
_cell_length_b 15.965(2)
_cell_length_c 14.204(2)
_cell_measurement_reflns_used 919
_cell_measurement_temperature 293(2)
_cell_measurement_theta_max 25.935
_cell_measurement_theta_min 2.29
_cell_volume 2762.7(7)
_computing_cell_refinement 'SMART Software (Bruker, 1997)'
_computing_data_collection 'SMART Software (Bruker, 1997)'
_computing_data_reduction 'SAINT Software (Bruker, 1997)'
_computing_molecular_graphics 'PLATON (Spek, 2002)'
_computing_publication_material 'SHELXL-97 (Sheldrick, 1997)'
_computing_structure_refinement 'SHELXL-97 (Sheldrick, 1997)'
_computing_structure_solution 'SHELXS-97 (Sheldrick, 1990)'
_diffrn_ambient_temperature 293(2)
_diffrn_measured_fraction_theta_full 0.998
_diffrn_measured_fraction_theta_max 0.998
_diffrn_measurement_device_type 'Bruker SMART CCD-1000'
_diffrn_measurement_method 'omega scans'
_diffrn_radiation_monochromator graphite
_diffrn_radiation_source 'fine-focus sealed tube'
_diffrn_radiation_type MoK\a
_diffrn_radiation_wavelength 0.71073
_diffrn_reflns_av_R_equivalents 0.0474
_diffrn_reflns_av_sigmaI/netI 0.1083
_diffrn_reflns_limit_h_max 14
_diffrn_reflns_limit_h_min -14
_diffrn_reflns_limit_k_max 18
_diffrn_reflns_limit_k_min 0
_diffrn_reflns_limit_l_max 16
_diffrn_reflns_limit_l_min 0
_diffrn_reflns_number 17145
_diffrn_reflns_theta_full 24.71
_diffrn_reflns_theta_max 24.71
_diffrn_reflns_theta_min 1.92
_diffrn_standards_decay_% none
_exptl_absorpt_coefficient_mu 5.005
_exptl_absorpt_correction_T_max 0.7880
_exptl_absorpt_correction_T_min 0.6345
_exptl_absorpt_correction_type SADABS
_exptl_crystal_colour yellow
_exptl_crystal_density_diffrn 1.747
_exptl_crystal_density_method 'not measured'
_exptl_crystal_description prism
_exptl_crystal_F_000 1424
_exptl_crystal_size_max 0.10
_exptl_crystal_size_mid 0.10
_exptl_crystal_size_min 0.05
_refine_diff_density_max 0.765
_refine_diff_density_min -0.846
_refine_diff_density_rms 0.147
_refine_ls_extinction_method none
_refine_ls_goodness_of_fit_ref 0.999
_refine_ls_hydrogen_treatment noref
_refine_ls_matrix_type full
_refine_ls_number_parameters 307
_refine_ls_number_reflns 4708
_refine_ls_number_restraints 0
_refine_ls_restrained_S_all 0.999
_refine_ls_R_factor_all 0.1174
_refine_ls_R_factor_gt 0.0516
_refine_ls_shift/su_max 0.000
_refine_ls_shift/su_mean 0.000
_refine_ls_structure_factor_coef Fsqd
_refine_ls_weighting_details 'w=1/[\s^2^(Fo^2^)+(0.0194P)^2^+0.0000P] where P=(Fo^2^+2Fc^2^)/3'
_refine_ls_weighting_scheme calc
_refine_ls_wR_factor_gt 0.0891
_refine_ls_wR_factor_ref 0.1365
_reflns_number_gt 2491
_reflns_number_total 4708
_reflns_threshold_expression >2sigma(I)
_cod_data_source_file ic034010nsi20030421_075559_3.cif
_cod_data_source_block 02il01
_cod_depositor_comments
;
The following automatic conversions were performed:

'_symmetry_cell_setting' value 'Monoclinic' changed to 'monoclinic'
according to the built-in table from CIF Core dictionary named
'cif_core.dic' version 2.4.1 from 2010-06-29.

Automatic conversion script
Id: cif_fix_values 1646 2011-03-28 12:23:43Z adriana 
;
_cod_database_code 4313905

loop_
_symmetry_equiv_pos_as_xyz
'x, y, z'
'-x+1/2, y+1/2, -z+1/2'
'-x, -y, -z'
'x-1/2, -y-1/2, z-1/2'

loop_
_atom_site_label
_atom_site_type_symbol
_atom_site_fract_x
_atom_site_fract_y
_atom_site_fract_z
_atom_site_U_iso_or_equiv
_atom_site_adp_type
_atom_site_occupancy
_atom_site_symmetry_multiplicity
_atom_site_calc_flag
_atom_site_refinement_flags
_atom_site_disorder_assembly
_atom_site_disorder_group
Cu1 Cu 0.41758(11) -0.00368(9) 0.58120(9) 0.0545(4) Uani 1 1 d . . .
Br1 Br 0.44111(9) 0.04388(7) 0.74159(7) 0.0485(3) Uani 1 1 d . . .
Se1 Se 0.42522(8) 0.09919(6) 0.44624(7) 0.0373(3) Uani 1 1 d . . .
Se2 Se 0.24424(8) -0.07709(7) 0.56635(7) 0.0423(3) Uani 1 1 d . . .
P1 P 0.5134(2) 0.20401(16) 0.50969(17) 0.0309(6) Uani 1 1 d . . .
P2 P 0.2467(2) -0.14160(16) 0.43524(18) 0.0349(6) Uani 1 1 d . . .
C1 C 0.6189(7) 0.1703(6) 0.5998(6) 0.032(2) Uani 1 1 d . . .
H1A H 0.5900 0.1225 0.6320 0.038 Uiso 1 1 d R . .
H1B H 0.6289 0.2150 0.6459 0.038 Uiso 1 1 d R . .
C11 C 0.5746(8) 0.2700(6) 0.4244(7) 0.040(3) Uani 1 1 d . . .
C12 C 0.5701(9) 0.2468(7) 0.3303(7) 0.055(3) Uani 1 1 d . . .
H12 H 0.5356 0.1971 0.3105 0.066 Uiso 1 1 d R . .
C13 C 0.6162(12) 0.2972(10) 0.2665(9) 0.085(5) Uani 1 1 d . . .
H13 H 0.6131 0.2818 0.2032 0.102 Uiso 1 1 d R . .
C14 C 0.6664(12) 0.3701(12) 0.2954(13) 0.108(7) Uani 1 1 d . . .
H14 H 0.7000 0.4029 0.2519 0.130 Uiso 1 1 d R . .
C15 C 0.6691(11) 0.3949(9) 0.3878(12) 0.097(6) Uani 1 1 d . . .
H15 H 0.6995 0.4462 0.4064 0.116 Uiso 1 1 d R . .
C16 C 0.6242(9) 0.3440(7) 0.4511(9) 0.064(3) Uani 1 1 d . . .
H16 H 0.6285 0.3597 0.5144 0.077 Uiso 1 1 d R . .
C21 C 0.4210(8) 0.2711(6) 0.5672(7) 0.035(2) Uani 1 1 d . . .
C22 C 0.3506(9) 0.3233(7) 0.5105(8) 0.058(3) Uani 1 1 d . . .
H22 H 0.3555 0.3242 0.4455 0.069 Uiso 1 1 d R . .
C23 C 0.2753(9) 0.3729(7) 0.5497(9) 0.064(3) Uani 1 1 d . . .
H23 H 0.2301 0.4082 0.5117 0.077 Uiso 1 1 d R . .
C24 C 0.2659(10) 0.3702(7) 0.6461(9) 0.065(4) Uani 1 1 d . . .
H24 H 0.2142 0.4033 0.6731 0.079 Uiso 1 1 d R . .
C25 C 0.3319(9) 0.3202(7) 0.7008(8) 0.057(3) Uani 1 1 d . . .
H25 H 0.3265 0.3199 0.7657 0.068 Uiso 1 1 d R . .
C26 C 0.4087(8) 0.2689(6) 0.6624(7) 0.045(3) Uani 1 1 d . . .
H26 H 0.4516 0.2328 0.7012 0.054 Uiso 1 1 d R . .
C31 C 0.1669(7) -0.2372(6) 0.4344(6) 0.036(2) Uani 1 1 d . . .
C32 C 0.1215(8) -0.2656(7) 0.5155(7) 0.049(3) Uani 1 1 d . . .
H32 H 0.1294 -0.2347 0.5711 0.059 Uiso 1 1 d R . .
C33 C 0.0636(8) -0.3414(7) 0.5119(8) 0.056(3) Uani 1 1 d . . .
H33 H 0.0317 -0.3606 0.5651 0.067 Uiso 1 1 d R . .
C34 C 0.0534(9) -0.3879(7) 0.4295(8) 0.062(3) Uani 1 1 d . . .
H34 H 0.0145 -0.4380 0.4280 0.074 Uiso 1 1 d R . .
C35 C 0.0995(9) -0.3620(7) 0.3515(8) 0.058(3) Uani 1 1 d . . .
H35 H 0.0938 -0.3946 0.2971 0.070 Uiso 1 1 d R . .
C36 C 0.1560(8) -0.2858(7) 0.3526(8) 0.052(3) Uani 1 1 d . . .
H36 H 0.1867 -0.2673 0.2984 0.062 Uiso 1 1 d R . .
C41 C 0.1854(8) -0.0792(6) 0.3402(7) 0.036(2) Uani 1 1 d . . .
C42 C 0.2326(10) -0.0635(7) 0.2559(7) 0.062(3) Uani 1 1 d . . .
H42 H 0.2995 -0.0877 0.2446 0.074 Uiso 1 1 d R . .
C43 C 0.1789(11) -0.0125(8) 0.1889(8) 0.076(4) Uani 1 1 d . . .
H43 H 0.2117 -0.0014 0.1333 0.091 Uiso 1 1 d R . .
C44 C 0.0797(10) 0.0222(7) 0.2022(8) 0.063(3) Uani 1 1 d . . .
H44 H 0.0439 0.0553 0.1554 0.075 Uiso 1 1 d R . .
C45 C 0.0334(9) 0.0079(8) 0.2835(8) 0.069(4) Uani 1 1 d . . .
H45 H -0.0338 0.0324 0.2935 0.083 Uiso 1 1 d R . .
C46 C 0.0847(9) -0.0421(8) 0.3516(8) 0.064(3) Uani 1 1 d . . .
H46 H 0.0512 -0.0514 0.4073 0.076 Uiso 1 1 d R . .
N1 N 0.1497(9) 0.2367(8) 0.3247(8) 0.091(4) Uani 1 1 d . . .
C2 C 0.1422(10) 0.2022(9) 0.3922(10) 0.068(4) Uani 1 1 d . . .
C3 C 0.1353(10) 0.1595(9) 0.4836(9) 0.090(5) Uani 1 1 d . . .
H3A H 0.1997 0.1259 0.4974 0.135 Uiso 1 1 d R . .
H3B H 0.0714 0.1243 0.4802 0.135 Uiso 1 1 d R . .
H3C H 0.1299 0.2005 0.5325 0.135 Uiso 1 1 d R . .

loop_
_atom_site_aniso_label
_atom_site_aniso_U_11
_atom_site_aniso_U_22
_atom_site_aniso_U_33
_atom_site_aniso_U_23
_atom_site_aniso_U_13
_atom_site_aniso_U_12
Cu1 0.0554(9) 0.0549(9) 0.0539(9) -0.0138(7) 0.0091(7) -0.0089(7)
Br1 0.0618(8) 0.0456(7) 0.0397(6) -0.0031(5) 0.0138(5) 0.0020(6)
Se1 0.0386(6) 0.0340(6) 0.0389(6) -0.0053(5) 0.0007(4) -0.0012(5)
Se2 0.0428(7) 0.0461(7) 0.0394(6) -0.0064(5) 0.0115(5) -0.0047(5)
P1 0.0339(15) 0.0322(15) 0.0273(13) 0.0001(12) 0.0057(11) 0.0028(12)
P2 0.0335(15) 0.0370(15) 0.0345(14) 0.0036(13) 0.0048(11) -0.0012(12)
C1 0.042(6) 0.031(6) 0.022(5) 0.001(4) 0.002(4) -0.004(4)
C11 0.040(6) 0.035(6) 0.047(7) 0.010(5) 0.005(5) 0.006(5)
C12 0.067(8) 0.060(8) 0.042(7) 0.012(6) 0.027(6) 0.015(6)
C13 0.110(12) 0.092(12) 0.058(9) 0.035(9) 0.042(8) 0.009(10)
C14 0.070(11) 0.131(17) 0.127(15) 0.100(15) 0.027(11) 0.014(10)
C15 0.091(11) 0.055(9) 0.140(14) 0.068(11) -0.015(11) -0.033(8)
C16 0.067(9) 0.046(8) 0.078(9) 0.011(7) -0.002(7) 0.001(6)
C21 0.039(6) 0.024(5) 0.044(6) -0.007(5) 0.006(5) -0.004(4)
C22 0.071(8) 0.047(7) 0.054(7) 0.008(6) 0.004(6) 0.024(6)
C23 0.066(9) 0.054(8) 0.075(9) 0.009(7) 0.022(7) 0.033(6)
C24 0.068(9) 0.053(8) 0.080(9) -0.014(7) 0.037(7) 0.021(7)
C25 0.060(8) 0.062(8) 0.052(7) -0.016(6) 0.021(6) 0.003(6)
C26 0.047(7) 0.050(7) 0.038(6) -0.004(5) 0.005(5) 0.011(5)
C31 0.031(6) 0.045(6) 0.032(5) 0.004(5) -0.005(5) 0.001(5)
C32 0.049(7) 0.062(8) 0.037(6) 0.009(6) 0.009(5) -0.017(6)
C33 0.052(8) 0.061(8) 0.055(7) 0.013(6) 0.004(6) -0.026(6)
C34 0.064(8) 0.054(8) 0.065(8) 0.001(7) -0.002(7) -0.021(6)
C35 0.060(8) 0.050(8) 0.064(8) -0.006(7) 0.001(6) -0.014(6)
C36 0.054(8) 0.049(7) 0.052(7) 0.005(6) 0.004(6) -0.007(6)
C41 0.034(6) 0.031(6) 0.043(6) 0.001(5) 0.007(5) 0.001(5)
C42 0.065(8) 0.072(9) 0.049(7) 0.012(7) 0.011(6) 0.020(7)
C43 0.087(10) 0.094(11) 0.047(7) 0.019(7) 0.011(7) 0.017(9)
C44 0.074(9) 0.050(8) 0.061(8) 0.019(7) -0.020(7) -0.002(7)
C45 0.054(8) 0.084(10) 0.071(9) 0.032(8) 0.004(7) 0.028(7)
C46 0.042(7) 0.090(10) 0.059(8) 0.027(7) 0.004(6) 0.016(7)
N1 0.090(9) 0.109(11) 0.072(8) 0.018(8) 0.005(7) 0.003(7)
C2 0.064(9) 0.076(10) 0.068(9) 0.015(8) 0.016(7) 0.002(7)
C3 0.073(10) 0.129(14) 0.069(9) 0.022(9) 0.013(7) 0.016(9)

loop_
_atom_type_symbol
_atom_type_description
_atom_type_scat_dispersion_real
_atom_type_scat_dispersion_imag
_atom_type_scat_source
Cu Cu 0.3201 1.2651 'International Tables Vol C Tables 4.2.6.8 and 6.1.1.4'
Br Br -0.2901 2.4595 'International Tables Vol C Tables 4.2.6.8 and 6.1.1.4'
Se Se -0.0929 2.2259 'International Tables Vol C Tables 4.2.6.8 and 6.1.1.4'
P P 0.1023 0.0942 'International Tables Vol C Tables 4.2.6.8 and 6.1.1.4'
N N 0.0061 0.0033 'International Tables Vol C Tables 4.2.6.8 and 6.1.1.4'
C C 0.0033 0.0016 'International Tables Vol C Tables 4.2.6.8 and 6.1.1.4'
H H 0.0000 0.0000 'International Tables Vol C Tables 4.2.6.8 and 6.1.1.4'

loop_
_geom_angle_atom_site_label_1
_geom_angle_atom_site_label_2
_geom_angle_atom_site_label_3
_geom_angle
_geom_angle_site_symmetry_1
_geom_angle_site_symmetry_3
_geom_angle_publ_flag
Br1 Cu1 Se2 105.98(6) . . y
Br1 Cu1 Se1 107.72(6) . 3_656 y
Se2 Cu1 Se1 111.64(6) . 3_656 y
Br1 Cu1 Se1 120.35(7) . . y
Se2 Cu1 Se1 109.46(6) . . y
Se1 Cu1 Se1 101.68(6) 3_656 . y
Br1 Cu1 Cu1 129.93(8) . 3_656 ?
Se2 Cu1 Cu1 123.75(7) . 3_656 ?
Se1 Cu1 Cu1 51.18(5) 3_656 3_656 ?
Se1 Cu1 Cu1 50.50(5) . 3_656 ?
P1 Se1 Cu1 100.00(8) . 3_656 ?
P1 Se1 Cu1 103.58(8) . . ?
Cu1 Se1 Cu1 78.32(6) 3_656 . y
P1 Se1 Se1 105.28(8) . 3_656 ?
Cu1 Se1 Se1 39.39(4) 3_656 3_656 ?
Cu1 Se1 Se1 38.94(4) . 3_656 ?
P2 Se2 Cu1 103.78(8) . . ?
C21 P1 C11 105.3(4) . . ?
C21 P1 C1 106.9(4) . . ?
C11 P1 C1 109.6(4) . . ?
C21 P1 Se1 110.0(3) . . ?
C11 P1 Se1 113.1(4) . . ?
C1 P1 Se1 111.6(3) . . ?
C41 P2 C31 105.7(4) . . ?
C41 P2 C1 105.5(4) . 3_656 ?
C31 P2 C1 106.5(4) . 3_656 ?
C41 P2 Se2 110.8(3) . . ?
C31 P2 Se2 111.6(3) . . ?
C1 P2 Se2 115.9(3) 3_656 . ?
P2 C1 P1 119.2(5) 3_656 . ?
P2 C1 H1A 107.6 3_656 . ?
P1 C1 H1A 107.4 . . ?
P2 C1 H1B 107.6 3_656 . ?
P1 C1 H1B 107.5 . . ?
H1A C1 H1B 107.0 . . ?
C16 C11 C12 119(1) . . ?
C16 C11 P1 120.9(9) . . ?
C12 C11 P1 120.2(8) . . ?
C13 C12 C11 120(1) . . ?
C13 C12 H12 120.1 . . ?
C11 C12 H12 120.2 . . ?
C14 C13 C12 120(1) . . ?
C14 C13 H13 119.9 . . ?
C12 C13 H13 119.9 . . ?
C13 C14 C15 121(1) . . ?
C13 C14 H14 119.6 . . ?
C15 C14 H14 119.6 . . ?
C16 C15 C14 119(1) . . ?
C16 C15 H15 120.7 . . ?
C14 C15 H15 120.5 . . ?
C15 C16 C11 122(1) . . ?
C15 C16 H16 119.0 . . ?
C11 C16 H16 119.4 . . ?
C26 C21 C22 118.1(9) . . ?
C26 C21 P1 123.6(8) . . ?
C22 C21 P1 118.1(8) . . ?
C23 C22 C21 121(1) . . ?
C23 C22 H22 119.6 . . ?
C21 C22 H22 119.6 . . ?
C22 C23 C24 120(1) . . ?
C22 C23 H23 120.2 . . ?
C24 C23 H23 120.1 . . ?
C25 C24 C23 120(1) . . ?
C25 C24 H24 119.9 . . ?
C23 C24 H24 120.1 . . ?
C24 C25 C26 121(1) . . ?
C24 C25 H25 119.4 . . ?
C26 C25 H25 119.3 . . ?
C21 C26 C25 120(1) . . ?
C21 C26 H26 120.0 . . ?
C25 C26 H26 120.0 . . ?
C32 C31 C36 119(1) . . ?
C32 C31 P2 121.2(8) . . ?
C36 C31 P2 119.4(8) . . ?
C31 C32 C33 119(1) . . ?
C31 C32 H32 120.5 . . ?
C33 C32 H32 120.6 . . ?
C34 C33 C32 120(1) . . ?
C34 C33 H33 119.7 . . ?
C32 C33 H33 119.9 . . ?
C35 C34 C33 121(1) . . ?
C35 C34 H34 119.5 . . ?
C33 C34 H34 119.4 . . ?
C34 C35 C36 120(1) . . ?
C34 C35 H35 120.2 . . ?
C36 C35 H35 120.1 . . ?
C31 C36 C35 121(1) . . ?
C31 C36 H36 119.6 . . ?
C35 C36 H36 119.9 . . ?
C46 C41 C42 117(1) . . ?
C46 C41 P2 118.1(8) . . ?
C42 C41 P2 124.8(8) . . ?
C43 C42 C41 120(1) . . ?
C43 C42 H42 120.2 . . ?
C41 C42 H42 120.2 . . ?
C44 C43 C42 122(1) . . ?
C44 C43 H43 119.3 . . ?
C42 C43 H43 119.0 . . ?
C45 C44 C43 119(1) . . ?
C45 C44 H44 120.3 . . ?
C43 C44 H44 120.4 . . ?
C44 C45 C46 120(1) . . ?
C44 C45 H45 119.7 . . ?
C46 C45 H45 119.9 . . ?
C45 C46 C41 122(1) . . ?
C45 C46 H46 119.0 . . ?
C41 C46 H46 119.1 . . ?
N1 C2 C3 178(2) . . ?
C2 C3 H3A 109.6 . . ?
C2 C3 H3B 109.3 . . ?
H3A C3 H3B 109.5 . . ?
C2 C3 H3C 109.6 . . ?
H3A C3 H3C 109.5 . . ?
H3B C3 H3C 109.5 . . ?

loop_
_geom_bond_atom_site_label_1
_geom_bond_atom_site_label_2
_geom_bond_distance
_geom_bond_site_symmetry_2
_geom_bond_publ_flag
Cu1 Br1 2.397(2) . y
Cu1 Se2 2.416(2) . y
Cu1 Se1 2.507(2) 3_656 y
Cu1 Se1 2.532(2) . y
Cu1 Cu1 3.182(3) 3_656 y
Se1 P1 2.150(3) . ?
Se1 Cu1 2.507(2) 3_656 ?
Se1 Se1 3.907(2) 3_656 y
Se2 P2 2.130(3) . ?
P1 C21 1.799(9) . ?
P1 C11 1.81(1) . ?
P1 C1 1.824(8) . ?
P2 C41 1.794(9) . ?
P2 C31 1.81(1) . ?
P2 C1 1.812(9) 3_656 ?
C1 P2 1.812(9) 3_656 ?
C1 H1A 0.9700 . ?
C1 H1B 0.9700 . ?
C11 C16 1.37(1) . ?
C11 C12 1.38(1) . ?
C12 C13 1.37(2) . ?
C12 H12 0.9300 . ?
C13 C14 1.36(2) . ?
C13 H13 0.9300 . ?
C14 C15 1.37(2) . ?
C14 H14 0.9300 . ?
C15 C16 1.36(2) . ?
C15 H15 0.9300 . ?
C16 H16 0.9300 . ?
C21 C26 1.37(1) . ?
C21 C22 1.41(1) . ?
C22 C23 1.37(1) . ?
C22 H22 0.9300 . ?
C23 C24 1.39(2) . ?
C23 H23 0.9300 . ?
C24 C25 1.34(1) . ?
C24 H24 0.9300 . ?
C25 C26 1.39(1) . ?
C25 H25 0.9300 . ?
C26 H26 0.9300 . ?
C31 C32 1.39(1) . ?
C31 C36 1.39(1) . ?
C32 C33 1.40(1) . ?
C32 H32 0.9300 . ?
C33 C34 1.38(1) . ?
C33 H33 0.9300 . ?
C34 C35 1.35(1) . ?
C34 H34 0.9300 . ?
C35 C36 1.40(1) . ?
C35 H35 0.9300 . ?
C36 H36 0.9300 . ?
C41 C46 1.39(1) . ?
C41 C42 1.39(1) . ?
C42 C43 1.39(1) . ?
C42 H42 0.9300 . ?
C43 C44 1.36(1) . ?
C43 H43 0.9300 . ?
C44 C45 1.35(2) . ?
C44 H44 0.9300 . ?
C45 C46 1.37(1) . ?
C45 H45 0.9300 . ?
C46 H46 0.9300 . ?
N1 C2 1.12(1) . ?
C2 C3 1.47(2) . ?
C3 H3A 0.9600 . ?
C3 H3B 0.9600 . ?
C3 H3C 0.9600 . ?

loop_
_geom_torsion_atom_site_label_1
_geom_torsion_atom_site_label_2
_geom_torsion_atom_site_label_3
_geom_torsion_atom_site_label_4
_geom_torsion
_geom_torsion_site_symmetry_1
_geom_torsion_site_symmetry_2
_geom_torsion_site_symmetry_3
_geom_torsion_site_symmetry_4
_geom_torsion_publ_flag
Br1 Cu1 Se1 P1 21.16(11) . . . . ?
Se2 Cu1 Se1 P1 144.20(9) . . . . ?
Se1 Cu1 Se1 P1 -97.61(9) 3_656 . . . ?
Cu1 Cu1 Se1 P1 -97.61(9) 3_656 . . . ?
Br1 Cu1 Se1 Cu1 118.77(9) . . . 3_656 ?
Se2 Cu1 Se1 Cu1 -118.19(8) . . . 3_656 ?
Se1 Cu1 Se1 Cu1 0.0 3_656 . . 3_656 ?
Br1 Cu1 Se1 Se1 118.77(9) . . . 3_656 ?
Se2 Cu1 Se1 Se1 -118.19(8) . . . 3_656 ?
Cu1 Cu1 Se1 Se1 0.0 3_656 . . 3_656 ?
Br1 Cu1 Se2 P2 -166.92(9) . . . . ?
Se1 Cu1 Se2 P2 -49.90(10) 3_656 . . . ?
Se1 Cu1 Se2 P2 61.89(10) . . . . ?
Cu1 Cu1 Se2 P2 7.00(13) 3_656 . . . ?
Cu1 Se1 P1 C21 -164.0(3) 3_656 . . . ?
Cu1 Se1 P1 C21 -83.7(4) . . . . ?
Se1 Se1 P1 C21 -123.9(3) 3_656 . . . ?
Cu1 Se1 P1 C11 78.6(3) 3_656 . . . ?
Cu1 Se1 P1 C11 158.8(3) . . . . ?
Se1 Se1 P1 C11 118.6(3) 3_656 . . . ?
Cu1 Se1 P1 C1 -45.5(3) 3_656 . . . ?
Cu1 Se1 P1 C1 34.8(3) . . . . ?
Se1 Se1 P1 C1 -5.5(3) 3_656 . . . ?
Cu1 Se2 P2 C41 -91.5(3) . . . . ?
Cu1 Se2 P2 C31 151.0(3) . . . . ?
Cu1 Se2 P2 C1 28.8(3) . . . 3_656 ?
C21 P1 C1 P2 -153.6(5) . . . 3_656 ?
C11 P1 C1 P2 -39.9(7) . . . 3_656 ?
Se1 P1 C1 P2 86.1(5) . . . 3_656 ?
C21 P1 C11 C16 53.2(10) . . . . ?
C1 P1 C11 C16 -61.5(10) . . . . ?
Se1 P1 C11 C16 173.3(8) . . . . ?
C21 P1 C11 C12 -125.7(8) . . . . ?
C1 P1 C11 C12 119.6(8) . . . . ?
Se1 P1 C11 C12 -5.6(9) . . . . ?
C16 C11 C12 C13 0.9(16) . . . . ?
P1 C11 C12 C13 179.8(9) . . . . ?
C11 C12 C13 C14 0(2) . . . . ?
C12 C13 C14 C15 -2(2) . . . . ?
C13 C14 C15 C16 2(2) . . . . ?
C14 C15 C16 C11 -1(2) . . . . ?
C12 C11 C16 C15 -0.1(17) . . . . ?
P1 C11 C16 C15 -179.0(10) . . . . ?
C11 P1 C21 C26 -139.5(9) . . . . ?
C1 P1 C21 C26 -22.9(10) . . . . ?
Se1 P1 C21 C26 98.4(8) . . . . ?
C11 P1 C21 C22 46.4(9) . . . . ?
C1 P1 C21 C22 162.9(8) . . . . ?
Se1 P1 C21 C22 -75.8(8) . . . . ?
C26 C21 C22 C23 2.6(16) . . . . ?
P1 C21 C22 C23 177.1(9) . . . . ?
C21 C22 C23 C24 -1.7(19) . . . . ?
C22 C23 C24 C25 1.2(19) . . . . ?
C23 C24 C25 C26 -1.5(19) . . . . ?
C22 C21 C26 C25 -3.0(15) . . . . ?
P1 C21 C26 C25 -177.1(8) . . . . ?
C24 C25 C26 C21 2.5(17) . . . . ?
C41 P2 C31 C32 -126.8(8) . . . . ?
C1 P2 C31 C32 121.3(8) 3_656 . . . ?
Se2 P2 C31 C32 -6.2(9) . . . . ?
C41 P2 C31 C36 56.9(9) . . . . ?
C1 P2 C31 C36 -55.0(9) 3_656 . . . ?
Se2 P2 C31 C36 177.5(7) . . . . ?
C36 C31 C32 C33 -1.6(15) . . . . ?
P2 C31 C32 C33 -177.9(8) . . . . ?
C31 C32 C33 C34 1.1(16) . . . . ?
C32 C33 C34 C35 0.6(18) . . . . ?
C33 C34 C35 C36 -1.9(18) . . . . ?
C32 C31 C36 C35 0.4(15) . . . . ?
P2 C31 C36 C35 176.7(8) . . . . ?
C34 C35 C36 C31 1.4(17) . . . . ?
C31 P2 C41 C46 73.0(9) . . . . ?
C1 P2 C41 C46 -174.4(8) 3_656 . . . ?
Se2 P2 C41 C46 -48.1(9) . . . . ?
C31 P2 C41 C42 -108.6(10) . . . . ?
C1 P2 C41 C42 4.1(10) 3_656 . . . ?
Se2 P2 C41 C42 130.3(9) . . . . ?
C46 C41 C42 C43 0.3(17) . . . . ?
P2 C41 C42 C43 -178.2(9) . . . . ?
C41 C42 C43 C44 -1(2) . . . . ?
C42 C43 C44 C45 1(2) . . . . ?
C43 C44 C45 C46 -1(2) . . . . ?
C44 C45 C46 C41 0(2) . . . . ?
C42 C41 C46 C45 0.0(17) . . . . ?
P2 C41 C46 C45 178.6(10) . . . . ?
